data_2017035
loop_
_publ_author_name
'Gao, Xiao-Li'
'Lu, Li-Ping'
'Zhu, Miao-Li'

_publ_section_title
;
 The crucial role of C---H&#x00B7;&#x00B7;&#x00B7;O and
 C=O&#x00B7;&#x00B7;&#x00B7;\p interactions in the building of
 three-dimensional structures of dicarboxylic acid--biimidazole
 compounds
;
_journal_coeditor_code FG3076
_journal_issue 4
_journal_name_full 'Acta Crystallographica Section C'
_journal_page_first o123
_journal_page_last o127
_journal_paper_doi 10.1107/S0108270109005836
_journal_volume 65
_journal_year 2009
_chemical_formula_iupac 'C6 H8 N4 2+, C3 H2 O4 2-'
_chemical_formula_moiety 'C6 H8 N4 2+, C3 H2 O4 2-'
_chemical_formula_sum 'C9 H10 N4 O4'
_chemical_formula_weight 238.21
_chemical_name_systematic
;
2,2'-biimidazol-1-ium malonate
;
_space_group_IT_number 13
_symmetry_cell_setting monoclinic
_symmetry_space_group_name_Hall '-P 2yc'
_symmetry_space_group_name_H-M 'P 1 2/c 1'
_atom_sites_solution_hydrogens geom
_atom_sites_solution_primary direct
_atom_sites_solution_secondary difmap
_audit_creation_method SHELXL-97
_cell_angle_alpha 90.00
_cell_angle_beta 124.517(18)
_cell_angle_gamma 90.00
_cell_formula_units_Z 4
_cell_length_a 15.663(5)
_cell_length_b 4.4319(14)
_cell_length_c 18.221(4)
_cell_measurement_reflns_used 2156
_cell_measurement_temperature 298(2)
_cell_measurement_theta_max 26.57
_cell_measurement_theta_min 2.6
_cell_volume 1042.2(6)
_computing_cell_refinement 'SAINT (Bruker, 2000)'
_computing_data_collection 'SMART (Bruker, 2000)'
_computing_data_reduction 'SAINT (Bruker, 2000)'
_computing_molecular_graphics 'SHELXTL/PC (Version 6.10; Sheldrick, 2008)'
_computing_publication_material
;
SHELXTL/PC (Version 6.10; Sheldrick, 2008) and Ortep3 (Farrugia,
1997)
;
_computing_structure_refinement 'SHELXL97 (Sheldrick, 2008)'
_computing_structure_solution 'SHELXS97 (Sheldrick, 2008)'
_diffrn_ambient_temperature 298(2)
_diffrn_measured_fraction_theta_full 0.998
_diffrn_measured_fraction_theta_max 0.998
_diffrn_measurement_device_type 'SMART 1K CCD area detector'
_diffrn_measurement_method \w
_diffrn_radiation_monochromator graphite
_diffrn_radiation_source 'fine-focus sealed tube'
_diffrn_radiation_type MoK\a
_diffrn_radiation_wavelength 0.71073
_diffrn_reflns_av_R_equivalents 0.0140
_diffrn_reflns_av_sigmaI/netI 0.0218
_diffrn_reflns_limit_h_max 17
_diffrn_reflns_limit_h_min -18
_diffrn_reflns_limit_k_max 5
_diffrn_reflns_limit_k_min -4
_diffrn_reflns_limit_l_max 21
_diffrn_reflns_limit_l_min -13
_diffrn_reflns_number 4027
_diffrn_reflns_theta_full 25.00
_diffrn_reflns_theta_max 25.00
_diffrn_reflns_theta_min 1.58
_diffrn_standards_number 0
_exptl_absorpt_coefficient_mu 0.122
_exptl_absorpt_correction_T_max 0.9528
_exptl_absorpt_correction_T_min 0.8450
_exptl_absorpt_correction_type multi-scan
_exptl_absorpt_process_details '(SADABS; Sheldrick, 2000)'
_exptl_crystal_colour colorless
_exptl_crystal_density_diffrn 1.518
_exptl_crystal_density_method 'not measured'
_exptl_crystal_description block
_exptl_crystal_F_000 496
_exptl_crystal_size_max 0.40
_exptl_crystal_size_mid 0.40
_exptl_crystal_size_min 0.40
_refine_diff_density_max 0.276
_refine_diff_density_min -0.225
_refine_ls_extinction_method none
_refine_ls_goodness_of_fit_ref 1.071
_refine_ls_hydrogen_treatment constr
_refine_ls_matrix_type full
_refine_ls_number_parameters 155
_refine_ls_number_reflns 1841
_refine_ls_number_restraints 0
_refine_ls_restrained_S_all 1.071
_refine_ls_R_factor_all 0.0471
_refine_ls_R_factor_gt 0.0408
_refine_ls_shift/su_max 0.000
_refine_ls_shift/su_mean 0.000
_refine_ls_structure_factor_coef Fsqd
_refine_ls_weighting_details 'calc w=1/[\s^2^(Fo^2^)+(0.0737P)^2^+0.1574P] where P=(Fo^2^+2Fc^2^)/3'
_refine_ls_weighting_scheme calc
_refine_ls_wR_factor_gt 0.1185
_refine_ls_wR_factor_ref 0.1223
_reflns_number_gt 1519
_reflns_number_total 1841
_reflns_threshold_expression I>2\s(I)
_cod_data_source_file fg3076.cif
_cod_data_source_block I
_cod_depositor_comments
;
The following automatic conversions were performed:
'_symmetry_cell_setting' value 'Monoclinic' changed to 'monoclinic'
according to '/home/saulius/struct/CIF-dictionaries/cif_core.dic'
dictionary named 'cif_core.dic' version 2.4.1 from 2010-06-29.

Automatic conversion script
Id: cif_fix_enum 1527 2010-12-29 10:47:43Z saulius 

The following automatic conversions were performed:

'_symmetry_cell_setting' value 'Monoclinic' changed to 'monoclinic'
according to /home/saulius/struct/CIF-dictionaries/cif_core.dic
dictionary named 'cif_core.dic' version 2.4.1 from 2010-06-29.

Automatic conversion script
Id: cif_fix_values 1715 2011-07-08 13:25:40Z adriana 
;
_cod_original_cell_volume 1042.2(5)
_cod_original_sg_symbol_H-M 'P 2/c'
_cod_database_code 2017035
_cod_database_fobs_code 2017035

loop_
_symmetry_equiv_pos_as_xyz
'x, y, z'
'-x, y, -z+1/2'
'-x, -y, -z'
'x, -y, z-1/2'

loop_
_atom_site_type_symbol
_atom_site_label
_atom_site_fract_x
_atom_site_fract_y
_atom_site_fract_z
_atom_site_U_iso_or_equiv
_atom_site_adp_type
_atom_site_calc_flag
_atom_site_refinement_flags
_atom_site_occupancy
_atom_site_disorder_assembly
_atom_site_disorder_group
N N1 0.38756(10) -0.0994(3) 0.50257(10) 0.0448(4) Uani d . 1 . .
H H1 0.4077 -0.2324 0.5436 0.054 Uiso calc R 1 . .
N N2 0.38848(10) 0.2261(3) 0.41376(9) 0.0447(4) Uani d . 1 . .
H H2A 0.4095 0.3369 0.3882 0.054 Uiso calc R 1 . .
C C1 0.44579(11) 0.0313(4) 0.47993(10) 0.0376(4) Uani d . 1 . .
C C2 0.29033(12) 0.0153(5) 0.44903(12) 0.0526(5) Uani d . 1 . .
H H2 0.2336 -0.0370 0.4502 0.063 Uiso calc R 1 . .
C C3 0.29036(13) 0.2176(4) 0.39402(13) 0.0524(5) Uani d . 1 . .
H H3 0.2340 0.3308 0.3506 0.063 Uiso calc R 1 . .
N N3 0.11051(10) -0.0743(3) 0.61516(10) 0.0477(4) Uani d . 1 . .
H H3A 0.0908 -0.2065 0.6372 0.057 Uiso calc R 1 . .
N N4 0.10929(10) 0.2374(3) 0.52270(10) 0.0467(4) Uani d . 1 . .
H H4 0.0886 0.3394 0.4753 0.056 Uiso calc R 1 . .
C C4 0.05320(11) 0.0398(4) 0.53333(11) 0.0403(4) Uani d . 1 . .
C C5 0.20623(13) 0.0560(5) 0.65788(13) 0.0557(5) Uani d . 1 . .
H H5 0.2619 0.0181 0.7161 0.067 Uiso calc R 1 . .
C C6 0.20550(13) 0.2493(4) 0.60057(13) 0.0547(5) Uani d . 1 . .
H H6 0.2605 0.3691 0.6119 0.066 Uiso calc R 1 . .
O O1 -0.07742(9) 0.4454(3) 0.29230(8) 0.0592(4) Uani d . 1 . .
O O2 0.08014(10) 0.6000(4) 0.39643(9) 0.0658(4) Uani d . 1 . .
C C7 0.00159(12) 0.5995(4) 0.31838(11) 0.0408(4) Uani d . 1 . .
C C8 0.0000 0.7940(5) 0.2500 0.0447(6) Uani d S 1 . .
H H8A 0.0609 0.9224 0.2789 0.054 Uiso calc PR 0.50 . .
H H8B -0.0609 0.9224 0.2211 0.054 Uiso calc PR 0.50 . .
O O3 0.58047(9) 0.4586(3) 0.37051(9) 0.0566(4) Uani d . 1 . .
O O4 0.42010(10) 0.5977(4) 0.31770(10) 0.0686(5) Uani d . 1 . .
C C9 0.49928(12) 0.6059(4) 0.31758(11) 0.0407(4) Uani d . 1 . .
C C10 0.5000 0.8000(5) 0.2500 0.0434(6) Uani d S 1 . .
H H10A 0.5608 0.9285 0.2800 0.052 Uiso calc PR 0.50 . .
H H10B 0.4392 0.9285 0.2200 0.052 Uiso calc PR 0.50 . .

loop_
_atom_site_aniso_label
_atom_site_aniso_U_11
_atom_site_aniso_U_22
_atom_site_aniso_U_33
_atom_site_aniso_U_12
_atom_site_aniso_U_13
_atom_site_aniso_U_23
N1 0.0378(7) 0.0500(8) 0.0458(8) -0.0010(6) 0.0232(7) 0.0005(7)
N2 0.0378(7) 0.0511(8) 0.0404(8) 0.0052(6) 0.0194(6) 0.0035(6)
C1 0.0323(8) 0.0425(9) 0.0350(8) -0.0004(6) 0.0172(7) -0.0048(6)
C2 0.0336(9) 0.0674(12) 0.0551(11) -0.0027(8) 0.0241(8) -0.0051(9)
C3 0.0334(8) 0.0626(11) 0.0480(10) 0.0092(8) 0.0151(8) 0.0009(9)
N3 0.0406(8) 0.0572(9) 0.0433(8) -0.0044(6) 0.0226(7) -0.0001(7)
N4 0.0391(7) 0.0549(9) 0.0469(8) -0.0069(6) 0.0249(7) -0.0025(7)
C4 0.0351(8) 0.0472(9) 0.0411(9) -0.0023(7) 0.0231(8) -0.0062(7)
C5 0.0365(9) 0.0726(13) 0.0455(10) -0.0029(8) 0.0157(8) -0.0012(9)
C6 0.0373(9) 0.0652(12) 0.0571(12) -0.0119(8) 0.0240(9) -0.0062(9)
O1 0.0486(7) 0.0735(9) 0.0468(8) -0.0200(6) 0.0218(6) -0.0017(6)
O2 0.0457(7) 0.0886(10) 0.0462(8) -0.0187(7) 0.0160(6) 0.0089(7)
C7 0.0361(8) 0.0439(9) 0.0435(10) -0.0018(7) 0.0232(8) -0.0071(7)
C8 0.0434(13) 0.0409(12) 0.0472(14) 0.000 0.0241(11) 0.000
O3 0.0428(7) 0.0682(8) 0.0576(8) 0.0090(6) 0.0277(6) 0.0194(7)
O4 0.0509(8) 0.0927(11) 0.0728(10) 0.0197(7) 0.0414(8) 0.0330(8)
C9 0.0383(8) 0.0430(9) 0.0381(9) -0.0016(7) 0.0200(7) -0.0069(7)
C10 0.0429(12) 0.0403(12) 0.0457(14) 0.000 0.0243(11) 0.000

loop_
_atom_type_symbol
_atom_type_description
_atom_type_scat_dispersion_real
_atom_type_scat_dispersion_imag
_atom_type_scat_source
C C 0.0033 0.0016 'International Tables Vol C Tables 4.2.6.8 and 6.1.1.4'
H H 0.0000 0.0000 'International Tables Vol C Tables 4.2.6.8 and 6.1.1.4'
N N 0.0061 0.0033 'International Tables Vol C Tables 4.2.6.8 and 6.1.1.4'
O O 0.0106 0.0060 'International Tables Vol C Tables 4.2.6.8 and 6.1.1.4'

loop_
_geom_angle_atom_site_label_1
_geom_angle_atom_site_label_2
_geom_angle_atom_site_label_3
_geom_angle_site_symmetry_1
_geom_angle_site_symmetry_3
_geom_angle
_geom_angle_publ_flag
C1 N1 C2 . . 107.55(15) ?
C1 N1 H1 . . 126.2 ?
C2 N1 H1 . . 126.2 ?
C1 N2 C3 . . 107.50(15) ?
C1 N2 H2A . . 126.3 ?
C3 N2 H2A . . 126.3 ?
N1 C1 N2 . . 109.53(14) ?
N1 C1 C1 . 3_656 125.16(19) ?
N2 C1 C1 . 3_656 125.31(19) ?
C3 C2 N1 . . 108.11(16) ?
C3 C2 H2 . . 125.9 ?
N1 C2 H2 . . 125.9 ?
C2 C3 N2 . . 107.31(15) ?
C2 C3 H3 . . 126.3 ?
N2 C3 H3 . . 126.3 ?
C4 N3 C5 . . 107.68(16) ?
C4 N3 H3A . . 126.2 ?
C5 N3 H3A . . 126.2 ?
C4 N4 C6 . . 107.78(15) ?
C4 N4 H4 . . 126.1 ?
C6 N4 H4 . . 126.1 ?
N3 C4 N4 . . 109.38(14) ?
N3 C4 C4 . 3_556 125.1(2) ?
N4 C4 C4 . 3_556 125.5(2) ?
C6 C5 N3 . . 107.65(16) ?
C6 C5 H5 . . 126.2 ?
N3 C5 H5 . . 126.2 ?
C5 C6 N4 . . 107.51(15) ?
C5 C6 H6 . . 126.2 ?
N4 C6 H6 . . 126.2 ?
O2 C7 O1 . . 124.07(17) ?
O2 C7 C8 . . 119.12(14) ?
O1 C7 C8 . . 116.81(14) ?
C7 C8 C7 . 2 110.04(19) ?
C7 C8 H8A . . 109.7 ?
C7 C8 H8A 2 . 109.7 ?
C7 C8 H8B . . 109.7 ?
C7 C8 H8B 2 . 109.7 ?
H8A C8 H8B . . 108.2 ?
O4 C9 O3 . . 124.07(16) ?
O4 C9 C10 . . 119.19(14) ?
O3 C9 C10 . . 116.74(13) ?
C9 C10 C9 . 2_655 110.39(19) ?
C9 C10 H10A . . 109.6 ?
C9 C10 H10A 2_655 . 109.6 ?
C9 C10 H10B . . 109.6 ?
C9 C10 H10B 2_655 . 109.6 ?
H10A C10 H10B . . 108.1 ?

loop_
_geom_bond_atom_site_label_1
_geom_bond_atom_site_label_2
_geom_bond_site_symmetry_2
_geom_bond_distance
_geom_bond_publ_flag
N1 C1 . 1.328(2) ?
N1 C2 . 1.359(2) ?
N1 H1 . 0.8600 ?
N2 C1 . 1.333(2) ?
N2 C3 . 1.366(2) ?
N2 H2A . 0.8600 ?
C1 C1 3_656 1.445(3) ?
C2 C3 . 1.345(3) ?
C2 H2 . 0.9300 ?
C3 H3 . 0.9300 ?
N3 C4 . 1.330(2) ?
N3 C5 . 1.366(2) ?
N3 H3A . 0.8600 ?
N4 C4 . 1.330(2) ?
N4 C6 . 1.365(2) ?
N4 H4 . 0.8600 ?
C4 C4 3_556 1.443(3) ?
C5 C6 . 1.346(3) ?
C5 H5 . 0.9300 ?
C6 H6 . 0.9300 ?
O1 C7 . 1.248(2) ?
O2 C7 . 1.246(2) ?
C7 C8 . 1.504(2) ?
C8 C7 2 1.504(2) ?
C8 H8A . 0.9700 ?
C8 H8B . 0.9700 ?
O3 C9 . 1.258(2) ?
O4 C9 . 1.242(2) ?
C9 C10 . 1.508(2) ?
C10 C9 2_655 1.508(2) ?
C10 H10A . 0.9700 ?
C10 H10B . 0.9700 ?

loop_
_geom_hbond_atom_site_label_D
_geom_hbond_atom_site_label_H
_geom_hbond_atom_site_label_A
_geom_hbond_site_symmetry_A
_geom_hbond_distance_DH
_geom_hbond_distance_HA
_geom_hbond_distance_DA
_geom_hbond_angle_DHA
_geom_hbond_publ_flag
N1 H1 O3 3_656 0.86 1.78 2.612(2) 163.0 y
N2 H2A O4 . 0.86 1.80 2.646(2) 165.7 y
N3 H3A O1 3_556 0.86 1.77 2.609(2) 165.8 y
N4 H4 O2 . 0.86 1.79 2.626(2) 164.0 y
C2 H2 O2 1_545 0.93 2.58 3.401(2) 148 y
C3 H3 O1 2_555 0.93 2.41 3.292(2) 158 y
C5 H5 O4 4_566 0.93 2.70 3.317(2) 125 y
C6 H6 O3 3_666 0.93 2.45 3.345(2) 162 y
C7 O1 Cg2 3_566 1.248(2) 3.488(2) 3.714(3) 90 y
C9 O3 Cg1 3_666 1.258(2) 3.543(2) 3.796(2) 92 y
C9 O4 Cg1 1_565 1.242(2) 3.680(2) 4.538(3) 127 y

loop_
_geom_torsion_atom_site_label_1
_geom_torsion_atom_site_label_2
_geom_torsion_atom_site_label_3
_geom_torsion_atom_site_label_4
_geom_torsion_site_symmetry_1
_geom_torsion_site_symmetry_2
_geom_torsion_site_symmetry_3
_geom_torsion_site_symmetry_4
_geom_torsion
_geom_torsion_publ_flag
C2 N1 C1 N2 . . . . 0.15(19) ?
C2 N1 C1 C1 . . . 3_656 -179.1(2) ?
C3 N2 C1 N1 . . . . 0.01(19) ?
C3 N2 C1 C1 . . . 3_656 179.2(2) ?
C1 N1 C2 C3 . . . . -0.3(2) ?
N1 C2 C3 N2 . . . . 0.3(2) ?
C1 N2 C3 C2 . . . . -0.2(2) ?
C5 N3 C4 N4 . . . . 0.1(2) ?
C5 N3 C4 C4 . . . 3_556 180.0(2) ?
C6 N4 C4 N3 . . . . -0.1(2) ?
C6 N4 C4 C4 . . . 3_556 -180.0(2) ?
C4 N3 C5 C6 . . . . -0.1(2) ?
N3 C5 C6 N4 . . . . 0.0(2) ?
C4 N4 C6 C5 . . . . 0.0(2) ?
O2 C7 C8 C7 . . . 2 113.09(17) ?
O1 C7 C8 C7 . . . 2 -66.74(13) ?
O4 C9 C10 C9 . . . 2_655 -110.35(17) ?
O3 C9 C10 C9 . . . 2_655 69.08(14) ?
